data_7238831
loop_
_publ_author_name
'Goswami, Pramod Kumar'
'Singh, Monika'
'Thaimattam, Ram'
'Ramanan, Arunachalam'

_publ_section_title
;
 Extending the supramolecular synthon concept in flexible
 polyaminocarboxylate based coordination polymers
;
_journal_issue 45
_journal_name_full CrystEngComm
_journal_page_first 9787
_journal_paper_doi 10.1039/c3ce41067f
_journal_volume 15
_journal_year 2013
_chemical_formula_moiety 'C30 H24 N12 Na2 O34 Zn5'
_chemical_formula_sum 'C30 H24 N12 Na2 O34 Zn5'
_chemical_formula_weight 1469.54
_space_group_IT_number 61
_space_group_name_Hall '-P 2ac 2ab'
_space_group_name_H-M_alt 'P b c a'
_symmetry_cell_setting orthorhombic
_symmetry_space_group_name_Hall '-P 2ac 2ab'
_symmetry_space_group_name_H-M 'P b c a'
_atom_sites_solution_hydrogens geom
_atom_sites_solution_primary direct
_atom_sites_solution_secondary difmap
_audit_creation_method 'SHELXTL-NT2000 ver.6.12'
_cell_angle_alpha 90.00
_cell_angle_beta 90.00
_cell_angle_gamma 90.00
_cell_formula_units_Z 4
_cell_length_a 9.7539(15)
_cell_length_b 19.227(3)
_cell_length_c 24.684(4)
_cell_measurement_reflns_used 5174
_cell_measurement_temperature 150(2)
_cell_measurement_theta_max 26.93
_cell_measurement_theta_min 2.27
_cell_volume 4629.2(13)
_computing_cell_refinement 'Bruker SMART'
_computing_data_collection 'Bruker SMART'
_computing_data_reduction 'Bruker SAINT'
_computing_molecular_graphics 'Bruker SHELXTL'
_computing_publication_material 'Bruker SHELXTL'
_computing_structure_refinement 'SHELXL-97 (Sheldrick, 1997)'
_computing_structure_solution 'SHELXS-97 (Sheldrick, 1990)'
_diffrn_ambient_temperature 150(2)
_diffrn_measured_fraction_theta_full 1.000
_diffrn_measured_fraction_theta_max 1.000
_diffrn_measurement_device_type 'CCD area detector'
_diffrn_measurement_method 'phi and omega scans'
_diffrn_radiation_monochromator graphite
_diffrn_radiation_source 'fine-focus sealed tube'
_diffrn_radiation_type MoK\a
_diffrn_radiation_wavelength 0.71073
_diffrn_reflns_av_R_equivalents 0.0450
_diffrn_reflns_av_sigmaI/netI 0.0241
_diffrn_reflns_limit_h_max 11
_diffrn_reflns_limit_h_min -11
_diffrn_reflns_limit_k_max 22
_diffrn_reflns_limit_k_min -22
_diffrn_reflns_limit_l_max 29
_diffrn_reflns_limit_l_min -29
_diffrn_reflns_number 41603
_diffrn_reflns_theta_full 25.00
_diffrn_reflns_theta_max 25.00
_diffrn_reflns_theta_min 1.65
_exptl_absorpt_coefficient_mu 2.699
_exptl_absorpt_correction_T_max 0.610
_exptl_absorpt_correction_T_min 0.363
_exptl_absorpt_correction_type multi-scan
_exptl_absorpt_process_details '(SADABS; Bruker, 2000)'
_exptl_crystal_colour white
_exptl_crystal_density_diffrn 2.109
_exptl_crystal_density_method 'not measured'
_exptl_crystal_description block
_exptl_crystal_F_000 2928
_exptl_crystal_size_max 0.524
_exptl_crystal_size_mid 0.324
_exptl_crystal_size_min 0.184
_refine_diff_density_max 1.365
_refine_diff_density_min -0.609
_refine_diff_density_rms 0.123
_refine_ls_extinction_method none
_refine_ls_goodness_of_fit_ref 1.043
_refine_ls_hydrogen_treatment constr
_refine_ls_matrix_type full
_refine_ls_number_parameters 380
_refine_ls_number_reflns 4077
_refine_ls_number_restraints 0
_refine_ls_restrained_S_all 1.043
_refine_ls_R_factor_all 0.0504
_refine_ls_R_factor_gt 0.0448
_refine_ls_shift/su_max 0.008
_refine_ls_shift/su_mean 0.003
_refine_ls_structure_factor_coef Fsqd
_refine_ls_weighting_details 'calc w=1/[\s^2^(Fo^2^)+(0.0750P)^2^+16.9444P] where P=(Fo^2^+2Fc^2^)/3'
_refine_ls_weighting_scheme calc
_refine_ls_wR_factor_gt 0.1266
_refine_ls_wR_factor_ref 0.1303
_reflns_number_gt 3635
_reflns_number_total 4077
_reflns_threshold_expression >2sigma(I)
_cod_data_source_file c3ce41067f.txt
_cod_data_source_block Solid4a
_cod_depositor_comments
;
The following automatic conversions were performed:

data item '_symmetry_cell_setting' value 'Orthorhombic' was changed
to 'orthorhombic' in accordance with the
/home/saulius/struct/COD-crude-data/automatic-downloads/DataCite-retrospective/RSC/depositions/lib/dictionaries/cif_core.dic
dictionary named 'cif_core.dic' version 2.4.2 last updated on
2011-04-26.

Automatic conversion script
Id: cif_fix_values 6909 2019-04-08 15:41:33Z antanas 
;
_cod_database_code 7238831

loop_
_symmetry_equiv_pos_as_xyz
'x, y, z'
'-x+1/2, -y, z+1/2'
'-x, y+1/2, -z+1/2'
'x+1/2, -y+1/2, -z'
'-x, -y, -z'
'x-1/2, y, -z-1/2'
'x, -y-1/2, z-1/2'
'-x-1/2, y-1/2, z'

loop_
_atom_site_label
_atom_site_type_symbol
_atom_site_fract_x
_atom_site_fract_y
_atom_site_fract_z
_atom_site_U_iso_or_equiv
_atom_site_adp_type
_atom_site_occupancy
_atom_site_symmetry_multiplicity
_atom_site_calc_flag
_atom_site_refinement_flags
Zn1 Zn 0.79588(5) 0.17441(3) 0.62315(2) 0.02402(18) Uani 1 1 d .
Zn2 Zn 0.85151(5) 0.02613(3) 0.34539(2) 0.02495(19) Uani 1 1 d .
Zn3 Zn 0.56255(13) 0.01131(7) 0.49957(5) 0.0354(3) Uani 0.50 1 d P
Na1 Na 0.4665(2) 0.08284(10) 0.29477(8) 0.0349(5) Uani 1 1 d .
O1 O 0.7506(4) 0.03763(18) 0.41617(14) 0.0333(8) Uani 1 1 d .
O2 O 0.7740(4) 0.0369(2) 0.50530(16) 0.0544(12) Uani 1 1 d .
O3 O 1.0118(3) 0.04540(16) 0.29722(12) 0.0242(7) Uani 1 1 d .
O4 O 1.2378(3) 0.0473(2) 0.29528(14) 0.0361(8) Uani 1 1 d .
O5 O 0.7319(4) 0.11152(17) 0.31832(14) 0.0324(8) Uani 1 1 d .
O6 O 0.7421(4) -0.03297(17) 0.29267(14) 0.0325(8) Uani 1 1 d .
O7 O 0.9564(4) -0.06116(18) 0.37674(16) 0.0387(9) Uani 1 1 d .
O8 O 1.3622(3) 0.18473(18) 0.25570(15) 0.0346(8) Uani 1 1 d .
O9 O 0.8412(4) 0.29848(19) 0.53825(14) 0.0376(8) Uani 1 1 d .
O10 O 0.7007(3) 0.21075(18) 0.55936(13) 0.0311(7) Uani 1 1 d .
O11 O 0.9833(4) 0.16498(18) 0.59657(16) 0.0394(9) Uani 1 1 d .
O12 O 0.8598(4) 0.2359(2) 0.68014(15) 0.0402(9) Uani 1 1 d .
O13 O 0.6802(3) 0.09371(16) 0.63663(14) 0.0307(7) Uani 1 1 d .
O14 O 0.5081(3) 0.03003(16) 0.66468(15) 0.0331(8) Uani 1 1 d .
O15 O 0.4973(6) 0.1100(2) 0.52071(17) 0.0661(14) Uani 1 1 d .
O16 O 0.4562(7) 0.0243(2) 0.4346(2) 0.085(2) Uani 1 1 d .
N1 N 1.0073(4) 0.09837(17) 0.40238(15) 0.0213(8) Uani 1 1 d .
N2 N 1.0471(4) 0.19547(18) 0.34905(14) 0.0185(7) Uani 1 1 d .
N3 N 1.0850(4) 0.29526(19) 0.29952(15) 0.0229(8) Uani 1 1 d .
N4 N 0.9112(4) 0.29766(18) 0.36297(14) 0.0197(7) Uani 1 1 d .
N5 N 0.7465(4) 0.29601(18) 0.43060(14) 0.0194(7) Uani 1 1 d .
N6 N 0.8787(4) 0.19799(18) 0.41927(14) 0.0201(7) Uani 1 1 d .
C1 C 0.8186(5) 0.0481(3) 0.4589(2) 0.0331(12) Uani 1 1 d .
C2 C 0.9652(5) 0.0744(2) 0.45545(18) 0.0278(10) Uani 1 1 d .
H2A H 0.9762 0.1124 0.4810 0.033 Uiso 1 1 calc R
H2B H 1.0263 0.0373 0.4667 0.033 Uiso 1 1 calc R
C3 C 1.1278(4) 0.0541(2) 0.31946(18) 0.0233(9) Uani 1 1 d .
C4 C 1.1353(4) 0.0714(2) 0.37948(18) 0.0241(9) Uani 1 1 d .
H4A H 1.1612 0.0298 0.3992 0.029 Uiso 1 1 calc R
H4B H 1.2070 0.1057 0.3850 0.029 Uiso 1 1 calc R
C5 C 0.9304(5) -0.1182(2) 0.39643(18) 0.0241(9) Uani 1 1 d .
C6 C 0.9761(4) 0.1680(2) 0.38971(17) 0.0196(9) Uani 1 1 d .
C7 C 1.0106(4) 0.2612(2) 0.33851(16) 0.0184(8) Uani 1 1 d .
C8 C 1.0490(5) 0.3663(2) 0.28653(18) 0.0244(9) Uani 1 1 d .
H8A H 0.9518 0.3686 0.2785 0.029 Uiso 1 1 calc R
H8B H 1.0986 0.3805 0.2543 0.029 Uiso 1 1 calc R
C9 C 1.1635(5) 0.2539(2) 0.26099(18) 0.0262(10) Uani 1 1 d .
H9A H 1.1740 0.2804 0.2278 0.031 Uiso 1 1 calc R
H9B H 1.1116 0.2123 0.2523 0.031 Uiso 1 1 calc R
C10 C 1.3040(5) 0.2324(2) 0.28066(18) 0.0259(10) Uani 1 1 d .
C11 C 0.8485(4) 0.2633(2) 0.40342(16) 0.0179(8) Uani 1 1 d .
C12 C 0.7129(4) 0.3689(2) 0.41983(18) 0.0209(9) Uani 1 1 d .
H12A H 0.7802 0.3875 0.3947 0.025 Uiso 1 1 calc R
H12B H 0.7214 0.3948 0.4534 0.025 Uiso 1 1 calc R
C13 C 0.6751(4) 0.2590(2) 0.47343(17) 0.0214(9) Uani 1 1 d .
H13A H 0.6597 0.2116 0.4616 0.026 Uiso 1 1 calc R
H13B H 0.5861 0.2805 0.4786 0.026 Uiso 1 1 calc R
C14 C 0.7485(5) 0.2572(2) 0.52770(18) 0.0253(10) Uani 1 1 d .
C15 C 0.5813(5) 0.0831(2) 0.66781(19) 0.0248(10) Uani 1 1 d .
O17 O 0.5089(4) 0.1609(2) 0.37068(16) 0.0487(10) Uani 1 1 d .

loop_
_atom_site_aniso_label
_atom_site_aniso_U_11
_atom_site_aniso_U_22
_atom_site_aniso_U_33
_atom_site_aniso_U_23
_atom_site_aniso_U_13
_atom_site_aniso_U_12
Zn1 0.0226(3) 0.0238(3) 0.0257(3) 0.0024(2) 0.0019(2) -0.0023(2)
Zn2 0.0187(3) 0.0269(3) 0.0293(3) 0.0056(2) 0.0022(2) 0.0003(2)
Zn3 0.0309(6) 0.0481(7) 0.0272(6) 0.0086(5) 0.0037(5) 0.0087(5)
Na1 0.0310(10) 0.0363(11) 0.0374(11) 0.0000(8) 0.0008(8) 0.0010(8)
O1 0.0248(17) 0.0382(19) 0.0369(19) 0.0105(15) 0.0086(16) 0.0037(15)
O2 0.047(2) 0.080(3) 0.037(2) 0.027(2) 0.0220(19) 0.022(2)
O3 0.0210(16) 0.0288(16) 0.0227(15) 0.0015(12) 0.0008(13) -0.0003(13)
O4 0.0203(17) 0.055(2) 0.0333(18) 0.0000(16) 0.0066(15) 0.0015(16)
O5 0.0323(18) 0.0310(18) 0.0338(18) 0.0054(14) 0.0010(15) 0.0081(15)
O6 0.0262(17) 0.0323(18) 0.0389(19) -0.0033(14) -0.0014(15) -0.0019(14)
O7 0.0254(18) 0.035(2) 0.056(2) 0.0178(17) 0.0046(16) -0.0016(15)
O8 0.0282(18) 0.0372(19) 0.0383(19) -0.0092(16) 0.0009(15) 0.0060(15)
O9 0.042(2) 0.042(2) 0.0296(18) 0.0035(15) -0.0081(16) -0.0109(17)
O10 0.0311(18) 0.0382(19) 0.0242(16) 0.0101(14) 0.0010(14) 0.0013(15)
O11 0.0287(19) 0.0354(19) 0.054(2) 0.0143(17) 0.0138(17) 0.0077(15)
O12 0.0289(19) 0.049(2) 0.043(2) -0.0199(18) 0.0032(16) -0.0088(16)
O13 0.0296(18) 0.0218(16) 0.0406(19) 0.0009(14) 0.0076(15) -0.0037(14)
O14 0.0268(18) 0.0225(17) 0.050(2) 0.0010(15) 0.0034(16) -0.0060(14)
O15 0.099(4) 0.054(3) 0.046(2) -0.007(2) -0.007(3) 0.036(3)
O16 0.152(6) 0.039(2) 0.065(3) -0.012(2) -0.056(4) 0.017(3)
N1 0.0219(19) 0.0155(17) 0.0265(19) 0.0002(14) 0.0057(15) 0.0042(14)
N2 0.0182(18) 0.0151(16) 0.0223(18) 0.0011(14) 0.0017(14) 0.0003(14)
N3 0.0222(19) 0.0195(18) 0.0271(19) 0.0012(15) 0.0108(16) 0.0020(15)
N4 0.0204(18) 0.0188(17) 0.0199(17) 0.0011(14) 0.0041(15) 0.0023(14)
N5 0.0203(18) 0.0187(17) 0.0193(17) 0.0038(14) 0.0042(15) 0.0042(14)
N6 0.0219(18) 0.0168(17) 0.0215(18) 0.0019(14) 0.0033(15) 0.0014(14)
C1 0.035(3) 0.028(2) 0.036(3) 0.015(2) 0.012(2) 0.017(2)
C2 0.034(3) 0.028(2) 0.022(2) 0.0054(18) 0.0002(19) 0.009(2)
C3 0.022(2) 0.020(2) 0.028(2) 0.0068(18) 0.0022(19) 0.0030(17)
C4 0.018(2) 0.026(2) 0.028(2) 0.0038(18) -0.0032(18) 0.0034(18)
C5 0.029(2) 0.019(2) 0.023(2) 0.0030(17) -0.0010(19) 0.0043(19)
C6 0.019(2) 0.017(2) 0.022(2) -0.0011(16) -0.0042(17) 0.0011(16)
C7 0.017(2) 0.019(2) 0.019(2) -0.0029(16) -0.0015(16) -0.0017(16)
C8 0.023(2) 0.022(2) 0.029(2) 0.0072(18) 0.0017(18) 0.0023(18)
C9 0.024(2) 0.031(2) 0.024(2) -0.0014(18) 0.0048(19) 0.0018(19)
C10 0.022(2) 0.027(2) 0.029(2) 0.001(2) 0.0060(19) -0.0003(18)
C11 0.016(2) 0.019(2) 0.019(2) -0.0003(16) -0.0017(16) -0.0021(16)
C12 0.020(2) 0.018(2) 0.025(2) 0.0007(17) 0.0008(17) 0.0015(16)
C13 0.020(2) 0.022(2) 0.022(2) 0.0017(17) 0.0038(17) 0.0017(17)
C14 0.024(2) 0.027(2) 0.024(2) 0.0032(19) 0.0054(19) 0.007(2)
C15 0.020(2) 0.021(2) 0.033(2) 0.0091(18) -0.0033(19) 0.0015(18)
O17 0.038(2) 0.066(3) 0.042(2) -0.0111(19) 0.0012(17) 0.011(2)

loop_
_atom_type_symbol
_atom_type_description
_atom_type_scat_dispersion_real
_atom_type_scat_dispersion_imag
_atom_type_scat_source
C C 0.0033 0.0016 'International Tables Vol C Tables 4.2.6.8 and 6.1.1.4'
H H 0.0000 0.0000 'International Tables Vol C Tables 4.2.6.8 and 6.1.1.4'
N N 0.0061 0.0033 'International Tables Vol C Tables 4.2.6.8 and 6.1.1.4'
O O 0.0106 0.0060 'International Tables Vol C Tables 4.2.6.8 and 6.1.1.4'
Zn Zn 0.2839 1.4301 'International Tables Vol C Tables 4.2.6.8 and 6.1.1.4'
Na Na 0.0362 0.0249 'International Tables Vol C Tables 4.2.6.8 and 6.1.1.4'

loop_
_geom_angle_atom_site_label_1
_geom_angle_atom_site_label_2
_geom_angle_atom_site_label_3
_geom_angle
_geom_angle_site_symmetry_1
_geom_angle_site_symmetry_3
O12 Zn1 O13 123.20(16) . .
O12 Zn1 O11 89.95(16) . .
O13 Zn1 O11 121.78(14) . .
O12 Zn1 O10 121.23(16) . .
O13 Zn1 O10 98.46(15) . .
O11 Zn1 O10 101.95(15) . .
O3 Zn2 O1 151.21(14) . .
O3 Zn2 O6 97.69(13) . .
O1 Zn2 O6 111.09(14) . .
O3 Zn2 O7 89.22(13) . .
O1 Zn2 O7 90.34(14) . .
O6 Zn2 O7 92.56(15) . .
O3 Zn2 O5 95.69(13) . .
O1 Zn2 O5 85.40(13) . .
O6 Zn2 O5 86.69(14) . .
O7 Zn2 O5 175.08(14) . .
O3 Zn2 N1 75.85(12) . .
O1 Zn2 N1 75.39(13) . .
O6 Zn2 N1 173.49(13) . .
O7 Zn2 N1 86.60(13) . .
O5 Zn2 N1 94.69(13) . .
Zn3 Zn3 O16 76.0(2) 5_656 5_656
Zn3 Zn3 O16 63.3(2) 5_656 .
O16 Zn3 O16 139.26(13) 5_656 .
Zn3 Zn3 O15 90.8(2) 5_656 .
O16 Zn3 O15 95.2(2) 5_656 .
O16 Zn3 O15 85.74(19) . .
Zn3 Zn3 O2 172.18(17) 5_656 .
O16 Zn3 O2 97.4(2) 5_656 .
O16 Zn3 O2 123.2(2) . .
O15 Zn3 O2 94.0(2) . .
Zn3 Zn3 O15 57.35(16) 5_656 5_656
O16 Zn3 O15 78.21(18) 5_656 5_656
O16 Zn3 O15 79.93(18) . 5_656
O15 Zn3 O15 148.16(9) . 5_656
O2 Zn3 O15 117.65(18) . 5_656
O4 Na1 O14 80.33(14) 1_455 5_656
O4 Na1 O8 80.57(14) 1_455 1_455
O14 Na1 O8 160.87(15) 5_656 1_455
O4 Na1 O3 95.30(13) 1_455 6_556
O14 Na1 O3 95.93(13) 5_656 6_556
O8 Na1 O3 86.75(13) 1_455 6_556
O4 Na1 O17 109.78(15) 1_455 .
O14 Na1 O17 102.62(15) 5_656 .
O8 Na1 O17 83.03(14) 1_455 .
O3 Na1 O17 150.82(16) 6_556 .
O4 Na1 O5 166.36(14) 1_455 .
O14 Na1 O5 89.76(12) 5_656 .
O8 Na1 O5 108.91(13) 1_455 .
O3 Na1 O5 95.03(12) 6_556 .
O17 Na1 O5 63.10(13) . .
C1 O1 Zn2 119.0(3) . .
C1 O2 Zn3 108.6(4) . .
C3 O3 Zn2 117.7(3) . .
C3 O3 Na1 121.9(3) . 6_656
Zn2 O3 Na1 118.05(15) . 6_656
C3 O4 Na1 143.4(3) . 1_655
Zn2 O5 Na1 115.80(15) . .
C5 O7 Zn2 139.1(3) . .
C10 O8 Na1 126.5(3) . 1_655
C14 O10 Zn1 124.8(3) . .
C5 O11 Zn1 130.9(3) 5_756 .
C10 O12 Zn1 135.2(3) 4_456 .
C15 O13 Zn1 133.0(3) . .
C15 O14 Na1 130.8(3) . 5_656
C6 N1 C2 116.2(3) . .
C6 N1 C4 115.8(4) . .
C2 N1 C4 118.6(3) . .
C6 N1 Zn2 105.8(3) . .
C2 N1 Zn2 99.2(3) . .
C4 N1 Zn2 96.0(2) . .
C6 N2 C7 112.5(4) . .
C7 N3 C8 118.5(3) . .
C7 N3 C9 118.4(4) . .
C8 N3 C9 119.9(4) . .
C7 N4 C11 114.0(4) . .
C11 N5 C13 119.0(3) . .
C11 N5 C12 121.3(3) . .
C13 N5 C12 119.6(3) . .
C6 N6 C11 113.7(4) . .
O2 C1 O1 123.9(5) . .
O2 C1 C2 116.0(5) . .
O1 C1 C2 120.0(4) . .
N1 C2 C1 115.1(4) . .
N1 C2 H2A 108.5 . .
C1 C2 H2A 108.5 . .
N1 C2 H2B 108.5 . .
C1 C2 H2B 108.5 . .
H2A C2 H2B 107.5 . .
O4 C3 O3 123.5(4) . .
O4 C3 C4 116.9(4) . .
O3 C3 C4 119.6(4) . .
N1 C4 C3 114.4(4) . .
N1 C4 H4A 108.7 . .
C3 C4 H4A 108.7 . .
N1 C4 H4B 108.7 . .
C3 C4 H4B 108.7 . .
H4A C4 H4B 107.6 . .
O7 C5 O11 124.2(4) . 5_756
O7 C5 C12 118.9(4) . 8_755
O11 C5 C12 116.6(4) 5_756 8_755
N6 C6 N2 127.9(4) . .
N6 C6 N1 116.4(4) . .
N2 C6 N1 115.6(4) . .
N2 C7 N4 126.8(4) . .
N2 C7 N3 116.5(4) . .
N4 C7 N3 116.8(4) . .
N3 C8 C15 112.9(4) . 4_556
N3 C8 H8A 109.0 . .
C15 C8 H8A 109.0 4_556 .
N3 C8 H8B 109.0 . .
C15 C8 H8B 109.0 4_556 .
H8A C8 H8B 107.8 . .
N3 C9 C10 114.6(4) . .
N3 C9 H9A 108.6 . .
C10 C9 H9A 108.6 . .
N3 C9 H9B 108.6 . .
C10 C9 H9B 108.6 . .
H9A C9 H9B 107.6 . .
O8 C10 O12 122.6(4) . 4_556
O8 C10 C9 117.2(4) . .
O12 C10 C9 120.2(4) 4_556 .
N4 C11 N6 125.0(4) . .
N4 C11 N5 118.2(4) . .
N6 C11 N5 116.7(4) . .
N5 C12 C5 115.3(3) . 8_765
N5 C12 H12A 108.4 . .
C5 C12 H12A 108.4 8_765 .
N5 C12 H12B 108.4 . .
C5 C12 H12B 108.4 8_765 .
H12A C12 H12B 107.5 . .
N5 C13 C14 115.3(4) . .
N5 C13 H13A 108.4 . .
C14 C13 H13A 108.4 . .
N5 C13 H13B 108.4 . .
C14 C13 H13B 108.4 . .
H13A C13 H13B 107.5 . .
O9 C14 O10 126.2(4) . .
O9 C14 C13 121.1(4) . .
O10 C14 C13 112.6(4) . .
O14 C15 O13 122.5(4) . .
O14 C15 C8 116.7(4) . 4_456
O13 C15 C8 120.7(4) . 4_456

loop_
_geom_bond_atom_site_label_1
_geom_bond_atom_site_label_2
_geom_bond_distance
_geom_bond_site_symmetry_2
Zn1 O12 1.940(3) .
Zn1 O13 1.947(3) .
Zn1 O11 1.951(3) .
Zn1 O10 1.957(3) .
Zn2 O3 1.998(3) .
Zn2 O1 2.017(3) .
Zn2 O6 2.031(3) .
Zn2 O7 2.112(3) .
Zn2 O5 2.122(3) .
Zn2 N1 2.494(4) .
Zn3 Zn3 1.296(3) 5_656
Zn3 O16 1.773(6) 5_656
Zn3 O16 1.926(5) .
Zn3 O15 2.068(4) .
Zn3 O2 2.125(5) .
Zn3 O15 2.456(5) 5_656
Na1 O4 2.333(4) 1_455
Na1 O14 2.403(4) 5_656
Na1 O8 2.409(4) 1_455
Na1 O3 2.423(4) 6_556
Na1 O17 2.436(4) .
Na1 O5 2.710(4) .
O1 C1 1.262(7) .
O2 C1 1.244(6) .
O3 C3 1.269(6) .
O3 Na1 2.423(4) 6_656
O4 C3 1.235(6) .
O4 Na1 2.333(4) 1_655
O7 C5 1.226(5) .
O8 C10 1.241(6) .
O8 Na1 2.409(4) 1_655
O9 C14 1.232(6) .
O10 C14 1.275(6) .
O11 C5 1.245(6) 5_756
O12 C10 1.267(6) 4_456
O13 C15 1.251(6) .
O14 C15 1.248(5) .
O14 Na1 2.403(4) 5_656
O15 Zn3 2.456(5) 5_656
O16 Zn3 1.773(6) 5_656
N1 C6 1.408(5) .
N1 C2 1.448(6) .
N1 C4 1.464(5) .
N2 C6 1.329(6) .
N2 C7 1.339(5) .
N3 C7 1.372(5) .
N3 C8 1.447(6) .
N3 C9 1.457(6) .
N4 C7 1.340(5) .
N4 C11 1.345(5) .
N5 C11 1.355(5) .
N5 C13 1.452(5) .
N5 C12 1.464(5) .
N6 C6 1.329(6) .
N6 C11 1.347(5) .
C1 C2 1.520(7) .
C2 H2A 0.9700 .
C2 H2B 0.9700 .
C3 C4 1.520(6) .
C4 H4A 0.9700 .
C4 H4B 0.9700 .
C5 O11 1.245(6) 5_756
C5 C12 1.532(6) 8_755
C8 C15 1.521(7) 4_556
C8 H8A 0.9700 .
C8 H8B 0.9700 .
C9 C10 1.511(6) .
C9 H9A 0.9700 .
C9 H9B 0.9700 .
C10 O12 1.267(6) 4_556
C12 C5 1.532(6) 8_765
C12 H12A 0.9700 .
C12 H12B 0.9700 .
C13 C14 1.519(6) .
C13 H13A 0.9700 .
C13 H13B 0.9700 .
C15 C8 1.521(7) 4_456

loop_
_geom_torsion_atom_site_label_1
_geom_torsion_atom_site_label_2
_geom_torsion_atom_site_label_3
_geom_torsion_atom_site_label_4
_geom_torsion
_geom_torsion_site_symmetry_1
_geom_torsion_site_symmetry_4
O3 Zn2 O1 C1 -28.9(5) . .
O6 Zn2 O1 C1 153.0(3) . .
O7 Zn2 O1 C1 60.1(3) . .
O5 Zn2 O1 C1 -122.4(4) . .
N1 Zn2 O1 C1 -26.3(3) . .
O16 Zn3 O2 C1 164.6(4) 5_656 .
O16 Zn3 O2 C1 -12.1(5) . .
O15 Zn3 O2 C1 -99.6(4) . .
O15 Zn3 O2 C1 84.0(4) 5_656 .
O1 Zn2 O3 C3 32.1(5) . .
O6 Zn2 O3 C3 -149.7(3) . .
O7 Zn2 O3 C3 -57.2(3) . .
O5 Zn2 O3 C3 122.9(3) . .
N1 Zn2 O3 C3 29.5(3) . .
O1 Zn2 O3 Na1 -130.9(2) . 6_656
O6 Zn2 O3 Na1 47.32(18) . 6_656
O7 Zn2 O3 Na1 139.80(18) . 6_656
O5 Zn2 O3 Na1 -40.10(17) . 6_656
N1 Zn2 O3 Na1 -133.51(17) . 6_656
O3 Zn2 O5 Na1 133.27(15) . .
O1 Zn2 O5 Na1 -75.62(17) . .
O6 Zn2 O5 Na1 35.86(16) . .
N1 Zn2 O5 Na1 -150.52(15) . .
O4 Na1 O5 Zn2 53.8(7) 1_455 .
O14 Na1 O5 Zn2 10.61(17) 5_656 .
O8 Na1 O5 Zn2 -173.61(15) 1_455 .
O3 Na1 O5 Zn2 -85.33(16) 6_556 .
O17 Na1 O5 Zn2 114.9(2) . .
O3 Zn2 O7 C5 -151.2(5) . .
O1 Zn2 O7 C5 57.6(5) . .
O6 Zn2 O7 C5 -53.5(5) . .
N1 Zn2 O7 C5 132.9(5) . .
O12 Zn1 O10 C14 55.8(4) . .
O13 Zn1 O10 C14 -166.7(4) . .
O11 Zn1 O10 C14 -41.5(4) . .
O12 Zn1 O11 C5 99.4(5) . 5_756
O13 Zn1 O11 C5 -30.7(5) . 5_756
O10 Zn1 O11 C5 -138.7(5) . 5_756
O13 Zn1 O12 C10 -49.4(5) . 4_456
O11 Zn1 O12 C10 -178.3(5) . 4_456
O10 Zn1 O12 C10 77.7(5) . 4_456
O12 Zn1 O13 C15 39.5(5) . .
O11 Zn1 O13 C15 153.3(4) . .
O10 Zn1 O13 C15 -96.9(4) . .
O16 Zn3 O15 Zn3 -76.0(2) 5_656 5_656
O16 Zn3 O15 Zn3 63.1(2) . 5_656
O2 Zn3 O15 Zn3 -173.83(16) . 5_656
O15 Zn3 O15 Zn3 0.0 5_656 5_656
O16 Zn3 O16 Zn3 0.0 5_656 5_656
O15 Zn3 O16 Zn3 -93.1(2) . 5_656
O2 Zn3 O16 Zn3 175.0(2) . 5_656
O15 Zn3 O16 Zn3 58.39(17) 5_656 5_656
O3 Zn2 N1 C6 85.6(3) . .
O1 Zn2 N1 C6 -93.1(3) . .
O7 Zn2 N1 C6 175.6(3) . .
O5 Zn2 N1 C6 -9.1(3) . .
O3 Zn2 N1 C2 -153.7(3) . .
O1 Zn2 N1 C2 27.6(2) . .
O7 Zn2 N1 C2 -63.7(3) . .
O5 Zn2 N1 C2 111.6(3) . .
O3 Zn2 N1 C4 -33.4(2) . .
O1 Zn2 N1 C4 147.9(3) . .
O7 Zn2 N1 C4 56.6(2) . .
O5 Zn2 N1 C4 -128.1(2) . .
Zn3 O2 C1 O1 -7.5(6) . .
Zn3 O2 C1 C2 174.0(3) . .
Zn2 O1 C1 O2 -159.1(4) . .
Zn2 O1 C1 C2 19.3(5) . .
C6 N1 C2 C1 85.6(5) . .
C4 N1 C2 C1 -129.3(4) . .
Zn2 N1 C2 C1 -27.2(4) . .
O2 C1 C2 N1 -170.0(4) . .
O1 C1 C2 N1 11.5(6) . .
Na1 O4 C3 O3 153.7(4) 1_655 .
Na1 O4 C3 C4 -28.3(7) 1_655 .
Zn2 O3 C3 O4 159.4(4) . .
Na1 O3 C3 O4 -38.3(6) 6_656 .
Zn2 O3 C3 C4 -18.5(5) . .
Na1 O3 C3 C4 143.8(3) 6_656 .
C6 N1 C4 C3 -76.1(5) . .
C2 N1 C4 C3 138.7(4) . .
Zn2 N1 C4 C3 34.7(4) . .
O4 C3 C4 N1 163.2(4) . .
O3 C3 C4 N1 -18.8(6) . .
Zn2 O7 C5 O11 167.3(4) . 5_756
Zn2 O7 C5 C12 -19.7(8) . 8_755
C11 N6 C6 N2 2.5(6) . .
C11 N6 C6 N1 -176.7(4) . .
C7 N2 C6 N6 -0.4(6) . .
C7 N2 C6 N1 178.9(4) . .
C2 N1 C6 N6 -19.3(6) . .
C4 N1 C6 N6 -165.4(4) . .
Zn2 N1 C6 N6 89.7(4) . .
C2 N1 C6 N2 161.3(4) . .
C4 N1 C6 N2 15.2(5) . .
Zn2 N1 C6 N2 -89.7(4) . .
C6 N2 C7 N4 -2.5(6) . .
C6 N2 C7 N3 175.8(4) . .
C11 N4 C7 N2 2.8(6) . .
C11 N4 C7 N3 -175.4(4) . .
C8 N3 C7 N2 179.7(4) . .
C9 N3 C7 N2 19.9(6) . .
C8 N3 C7 N4 -1.8(6) . .
C9 N3 C7 N4 -161.7(4) . .
C7 N3 C8 C15 68.9(5) . 4_556
C9 N3 C8 C15 -131.6(4) . 4_556
C7 N3 C9 C10 -84.7(5) . .
C8 N3 C9 C10 115.7(4) . .
Na1 O8 C10 O12 52.1(6) 1_655 4_556
Na1 O8 C10 C9 -130.3(4) 1_655 .
N3 C9 C10 O8 163.8(4) . .
N3 C9 C10 O12 -18.5(6) . 4_556
C7 N4 C11 N6 -0.3(6) . .
C7 N4 C11 N5 179.9(4) . .
C6 N6 C11 N4 -2.1(6) . .
C6 N6 C11 N5 177.7(4) . .
C13 N5 C11 N4 178.4(4) . .
C12 N5 C11 N4 -5.4(6) . .
C13 N5 C11 N6 -1.4(6) . .
C12 N5 C11 N6 174.8(4) . .
C11 N5 C12 C5 115.8(4) . 8_765
C13 N5 C12 C5 -68.0(5) . 8_765
C11 N5 C13 C14 80.7(5) . .
C12 N5 C13 C14 -95.6(5) . .
Zn1 O10 C14 O9 -19.5(7) . .
Zn1 O10 C14 C13 162.2(3) . .
N5 C13 C14 O9 18.1(6) . .
N5 C13 C14 O10 -163.5(4) . .
Na1 O14 C15 O13 87.6(5) 5_656 .
Na1 O14 C15 C8 -89.6(5) 5_656 4_456
Zn1 O13 C15 O14 169.4(3) . .
Zn1 O13 C15 C8 -13.4(7) . 4_456
